data_7125765
loop_
_publ_author_name
'Kureja, Kunal'
'Zinke, Julian'
'Bruhn, Clemens'
'Siemeling, Ulrich'

_publ_section_title
;
 Imidazolium-benzimidazolates as convenient sources of
 donor-functionalised normal and abnormal N-heterocyclic carbenes.
;
_journal_issue 65
_journal_name_full 'Chemical communications (Cambridge, England)'
_journal_page_first 9705
_journal_page_last 9708
_journal_paper_doi 10.1039/c9cc05283f
_journal_volume 55
_journal_year 2019
_chemical_formula_sum 'C38 H40 Br2 Cu2 N8 Ni2'
_chemical_formula_weight 1013.10
_space_group_crystal_system monoclinic
_space_group_IT_number 14
_space_group_name_Hall '-P 2ybc'
_space_group_name_H-M_alt 'P 1 21/c 1'
_atom_sites_solution_hydrogens geom
_audit_creation_method SHELXL-2017/1
_audit_update_record
;
2019-07-08 deposited with the CCDC.	2019-07-19 downloaded from the CCDC.
;
_cell_angle_alpha 90
_cell_angle_beta 112.988(4)
_cell_angle_gamma 90
_cell_formula_units_Z 2
_cell_length_a 9.6279(5)
_cell_length_b 21.6105(13)
_cell_length_c 9.4506(5)
_cell_measurement_reflns_used 12037
_cell_measurement_temperature 100(2)
_cell_measurement_theta_max 27.31
_cell_measurement_theta_min 1.89
_cell_volume 1810.17(18)
_computing_structure_refinement 'SHELXL-2017/1 (Sheldrick, 2017)'
_diffrn_ambient_temperature 100(2)
_diffrn_detector 'image plate (34 cm diameter)'
_diffrn_detector_area_resol_mean 6.67
_diffrn_detector_type 'STOE Imaging Plate'
_diffrn_measured_fraction_theta_full 0.999
_diffrn_measured_fraction_theta_max 0.999
_diffrn_measurement_details ' 140 frames, detector distance = 120 mm'
_diffrn_measurement_device '2-circle diffractometer'
_diffrn_measurement_device_type 'STOE IPDS II'
_diffrn_measurement_method 'rotation method, \w scans'
_diffrn_radiation_collimation '1.2, 0.6 mm diameter, multiple pinhole'
_diffrn_radiation_monochromator 'plane graphite'
_diffrn_radiation_polarisn_norm 270
_diffrn_radiation_probe x-ray
_diffrn_radiation_type 'Mo K\a'
_diffrn_radiation_wavelength 0.71073
_diffrn_reflns_av_R_equivalents 0.0441
_diffrn_reflns_av_unetI/netI 0.0431
_diffrn_reflns_Laue_measured_fraction_full 0.999
_diffrn_reflns_Laue_measured_fraction_max 0.999
_diffrn_reflns_limit_h_max 11
_diffrn_reflns_limit_h_min -10
_diffrn_reflns_limit_k_max 24
_diffrn_reflns_limit_k_min -26
_diffrn_reflns_limit_l_max 11
_diffrn_reflns_limit_l_min -11
_diffrn_reflns_number 7273
_diffrn_reflns_point_group_measured_fraction_full 0.999
_diffrn_reflns_point_group_measured_fraction_max 0.999
_diffrn_reflns_theta_full 25.242
_diffrn_reflns_theta_max 25.499
_diffrn_reflns_theta_min 1.885
_diffrn_source 'Genix Mo HF'
_diffrn_source_current 1.000
_diffrn_source_power 0.050
_diffrn_source_voltage 50
_exptl_absorpt_coefficient_mu 4.433
_exptl_absorpt_correction_T_max 0.8788
_exptl_absorpt_correction_T_min 0.5479
_exptl_absorpt_correction_type multi-scan
_exptl_absorpt_process_details
;
STOE X-Red32, absorption correction by Gaussian integration, analogous to
P. Coppens, "The Evaluation of Absorption and Extinction in Single-Crystal
Structure Analysis", published in: F. R. Ahmed (Editor), "Crystallographic
Computing", Munksgaard, Copenhagen (1970), 255 - 270.
Afterwards scaling of reflection intensities was performed within 
STOE LANA.
J. Koziskova et al, Acta Chimica Slovaca, vol. 9, no. 2, 2016, 
pp. 136 - 140.
;
_exptl_crystal_colour yellow
_exptl_crystal_density_diffrn 1.859
_exptl_crystal_description plate
_exptl_crystal_F_000 1016
_exptl_crystal_size_max 0.150
_exptl_crystal_size_mid 0.080
_exptl_crystal_size_min 0.020
_refine_diff_density_max 0.859
_refine_diff_density_min -1.479
_refine_diff_density_rms 0.173
_refine_ls_extinction_method none
_refine_ls_goodness_of_fit_ref 1.017
_refine_ls_hydrogen_treatment constr
_refine_ls_matrix_type full
_refine_ls_number_parameters 238
_refine_ls_number_reflns 3381
_refine_ls_number_restraints 0
_refine_ls_restrained_S_all 1.017
_refine_ls_R_factor_all 0.0737
_refine_ls_R_factor_gt 0.0586
_refine_ls_shift/su_max 0.001
_refine_ls_shift/su_mean 0.000
_refine_ls_structure_factor_coef Fsqd
_refine_ls_weighting_details 'w=1/[\s^2^(Fo^2^)+(0.1101P)^2^+6.6851P] where P=(Fo^2^+2Fc^2^)/3'
_refine_ls_weighting_scheme calc
_refine_ls_wR_factor_gt 0.1508
_refine_ls_wR_factor_ref 0.1729
_reflns_Friedel_coverage 0.000
_reflns_number_gt 2732
_reflns_number_total 3381
_reflns_threshold_expression 'I > 2\s(I)'
_cod_data_source_file c9cc05283f2.cif
_cod_data_source_block i2925
_cod_original_sg_symbol_H-M 'P 21/c'
_cod_database_code 7125765
_shelx_shelxl_version_number 2017/1
_shelx_space_group_comment
;
The symmetry employed for this shelxl refinement is uniquely defined
by the following loop, which should always be used as a source of
symmetry information in preference to the above space-group names.
They are only intended as comments.
;
_shelx_estimated_absorpt_t_min 0.556
_shelx_estimated_absorpt_t_max 0.917

loop_
_space_group_symop_operation_xyz
'x, y, z'
'-x, y+1/2, -z+1/2'
'-x, -y, -z'
'x, -y-1/2, z-1/2'

loop_
_atom_site_label
_atom_site_type_symbol
_atom_site_fract_x
_atom_site_fract_y
_atom_site_fract_z
_atom_site_U_iso_or_equiv
_atom_site_adp_type
_atom_site_occupancy
_atom_site_site_symmetry_order
_atom_site_calc_flag
_atom_site_refinement_flags_posn
_atom_site_refinement_flags_adp
C1 C 0.6416(7) 0.3545(3) 0.8142(7) 0.0297(12) Uani 1 1 d . .
C2 C 0.8910(7) 0.3641(3) 0.9558(7) 0.0363(14) Uani 1 1 d . .
H2A H 0.986010 0.360224 1.039315 0.044 Uiso 1 1 calc R U
C3 C 0.8653(7) 0.3935(3) 0.8230(7) 0.0372(15) Uani 1 1 d . .
H3A H 0.937303 0.413923 0.793753 0.045 Uiso 1 1 calc R U
C4 C 0.6253(7) 0.4085(3) 0.5914(6) 0.0339(14) Uani 1 1 d . .
C5 C 0.5339(6) 0.4476(3) 0.3687(6) 0.0320(13) Uani 1 1 d . .
C6 C 0.5054(7) 0.4806(3) 0.2340(7) 0.0333(14) Uani 1 1 d . .
H6A H 0.583348 0.502473 0.217597 0.040 Uiso 1 1 calc R U
C7 C 0.3589(7) 0.4803(3) 0.1247(7) 0.0339(14) Uani 1 1 d . .
H7A H 0.335772 0.502236 0.031137 0.041 Uiso 1 1 calc R U
C8 C 0.2455(7) 0.4483(3) 0.1497(7) 0.0349(14) Uani 1 1 d . .
H8A H 0.146479 0.448384 0.071747 0.042 Uiso 1 1 calc R U
C9 C 0.2719(7) 0.4165(3) 0.2838(7) 0.0342(13) Uani 1 1 d . .
H9A H 0.192825 0.395234 0.299576 0.041 Uiso 1 1 calc R U
C10 C 0.4170(7) 0.4166(3) 0.3948(6) 0.0303(13) Uani 1 1 d . .
C11 C 0.7360(7) 0.3054(3) 1.0769(7) 0.0362(14) Uani 1 1 d . .
C12 C 0.6375(7) 0.3429(3) 1.1365(7) 0.0382(15) Uani 1 1 d . .
H12A H 0.607198 0.317233 1.205013 0.046 Uiso 1 1 calc R U
H12B H 0.547372 0.356964 1.049785 0.046 Uiso 1 1 calc R U
H12C H 0.694058 0.378904 1.193188 0.046 Uiso 1 1 calc R U
C13 C 0.6719(7) 0.2414(3) 1.0164(7) 0.0357(14) Uani 1 1 d . .
H13A H 0.588043 0.245829 0.916184 0.043 Uiso 1 1 calc R U
H13B H 0.635687 0.221698 1.088873 0.043 Uiso 1 1 calc R U
H13C H 0.751089 0.215826 1.005247 0.043 Uiso 1 1 calc R U
C14 C 0.8896(7) 0.2957(4) 1.2096(7) 0.0405(15) Uani 1 1 d . .
H14A H 0.876041 0.271851 1.291424 0.049 Uiso 1 1 calc R U
H14B H 0.934236 0.336012 1.249995 0.049 Uiso 1 1 calc R U
H14C H 0.956747 0.273119 1.172083 0.049 Uiso 1 1 calc R U
C15 C 0.2991(7) 0.2643(3) 0.6795(7) 0.0363(14) Uani 1 1 d . .
H15A H 0.327714 0.222324 0.677349 0.044 Uiso 1 1 calc R U
C16 C 0.3251(7) 0.3010(3) 0.8133(7) 0.0371(14) Uani 1 1 d . .
H16A H 0.383559 0.288592 0.915900 0.045 Uiso 1 1 calc R U
C17 C 0.2510(7) 0.3581(4) 0.7697(7) 0.0387(15) Uani 1 1 d . .
H17A H 0.241451 0.389149 0.836614 0.046 Uiso 1 1 calc R U
C18 C 0.1938(6) 0.3607(3) 0.6085(7) 0.0332(13) Uani 1 1 d . .
H18A H 0.143994 0.394979 0.546400 0.040 Uiso 1 1 calc R U
C19 C 0.2243(7) 0.3017(3) 0.5538(7) 0.0357(14) Uani 1 1 d . .
H19A H 0.197507 0.290481 0.449233 0.043 Uiso 1 1 calc R U
Br1 Br 1.07854(6) 0.51880(3) 0.71228(6) 0.0341(2) Uani 1 1 d . .
Cu1 Cu 0.85919(8) 0.47612(4) 0.51974(9) 0.0351(3) Uani 1 1 d . .
N1 N 0.7551(6) 0.3401(3) 0.9507(5) 0.0314(11) Uani 1 1 d . .
N2 N 0.7137(5) 0.3880(2) 0.7385(5) 0.0289(11) Uani 1 1 d . .
N3 N 0.6683(6) 0.4415(3) 0.4984(5) 0.0315(11) Uani 1 1 d . .
N4 N 0.4806(5) 0.3907(2) 0.5425(5) 0.0311(11) Uani 1 1 d . .
Ni1 Ni 0.43091(8) 0.34658(4) 0.68927(8) 0.0313(3) Uani 1 1 d . .

loop_
_atom_site_aniso_label
_atom_site_aniso_U_11
_atom_site_aniso_U_22
_atom_site_aniso_U_33
_atom_site_aniso_U_23
_atom_site_aniso_U_13
_atom_site_aniso_U_12
C1 0.028(3) 0.031(3) 0.023(3) 0.002(2) 0.002(2) 0.001(2)
C2 0.027(3) 0.050(4) 0.027(3) 0.000(3) 0.005(2) -0.005(3)
C3 0.022(3) 0.055(4) 0.024(3) 0.001(3) -0.003(2) -0.007(3)
C4 0.028(3) 0.044(4) 0.021(3) 0.000(2) -0.001(2) 0.000(3)
C5 0.020(3) 0.050(4) 0.021(3) 0.003(3) 0.002(2) -0.001(3)
C6 0.029(3) 0.045(4) 0.025(3) -0.001(3) 0.009(3) -0.003(3)
C7 0.028(3) 0.051(4) 0.017(3) 0.004(2) 0.003(2) -0.001(3)
C8 0.021(3) 0.052(4) 0.022(3) -0.002(3) -0.002(2) 0.001(3)
C9 0.026(3) 0.046(4) 0.026(3) -0.003(3) 0.005(2) -0.006(3)
C10 0.026(3) 0.040(3) 0.021(3) -0.001(2) 0.006(2) -0.003(3)
C11 0.029(3) 0.052(4) 0.023(3) 0.006(3) 0.006(2) -0.003(3)
C12 0.031(3) 0.052(4) 0.028(3) -0.001(3) 0.008(3) 0.004(3)
C13 0.035(3) 0.039(3) 0.027(3) 0.003(3) 0.005(3) -0.001(3)
C14 0.033(3) 0.058(4) 0.026(3) 0.008(3) 0.006(3) -0.004(3)
C15 0.021(3) 0.049(4) 0.034(3) 0.002(3) 0.006(2) -0.003(3)
C16 0.024(3) 0.055(4) 0.026(3) 0.007(3) 0.004(2) 0.000(3)
C17 0.030(3) 0.056(4) 0.031(3) -0.006(3) 0.013(3) -0.004(3)
C18 0.021(3) 0.047(4) 0.030(3) 0.002(3) 0.009(2) -0.002(3)
C19 0.029(3) 0.048(4) 0.026(3) -0.003(3) 0.006(2) -0.006(3)
Br1 0.0239(4) 0.0502(4) 0.0222(3) 0.0001(2) 0.0026(2) -0.0022(2)
Cu1 0.0234(4) 0.0474(5) 0.0284(4) 0.0030(3) 0.0033(3) -0.0021(3)
N1 0.025(3) 0.045(3) 0.019(2) 0.001(2) 0.003(2) -0.004(2)
N2 0.022(2) 0.039(3) 0.018(2) 0.005(2) -0.0001(19) 0.001(2)
N3 0.026(2) 0.046(3) 0.016(2) 0.004(2) 0.0007(19) 0.003(2)
N4 0.024(2) 0.042(3) 0.022(2) 0.004(2) 0.0025(19) -0.003(2)
Ni1 0.0231(4) 0.0446(5) 0.0215(4) 0.0007(3) 0.0036(3) -0.0013(3)

loop_
_atom_type_symbol
_atom_type_description
_atom_type_scat_dispersion_real
_atom_type_scat_dispersion_imag
_atom_type_scat_source
C C 0.0033 0.0016 'International Tables Vol C Tables 4.2.6.8 and 6.1.1.4'
H H 0.0000 0.0000 'International Tables Vol C Tables 4.2.6.8 and 6.1.1.4'
Br Br -0.2901 2.4595 'International Tables Vol C Tables 4.2.6.8 and 6.1.1.4'
Cu Cu 0.3201 1.2651 'International Tables Vol C Tables 4.2.6.8 and 6.1.1.4'
N N 0.0061 0.0033 'International Tables Vol C Tables 4.2.6.8 and 6.1.1.4'
Ni Ni 0.3393 1.1124 'International Tables Vol C Tables 4.2.6.8 and 6.1.1.4'

loop_
_geom_angle_atom_site_label_1
_geom_angle_atom_site_label_2
_geom_angle_atom_site_label_3
_geom_angle
_geom_angle_site_symmetry_1
_geom_angle_site_symmetry_3
N1 C1 N2 103.4(5) . .
N1 C1 Ni1 145.9(5) . .
N2 C1 Ni1 110.7(4) . .
C3 C2 N1 108.5(5) . .
C3 C2 H2A 125.8 . .
N1 C2 H2A 125.8 . .
C2 C3 N2 105.7(6) . .
C2 C3 H3A 127.2 . .
N2 C3 H3A 127.2 . .
N3 C4 N4 118.7(5) . .
N3 C4 N2 127.7(6) . .
N4 C4 N2 113.7(5) . .
C6 C5 N3 129.5(6) . .
C6 C5 C10 121.2(5) . .
N3 C5 C10 109.3(5) . .
C7 C6 C5 117.4(6) . .
C7 C6 H6A 121.3 . .
C5 C6 H6A 121.3 . .
C6 C7 C8 121.0(6) . .
C6 C7 H7A 119.5 . .
C8 C7 H7A 119.5 . .
C9 C8 C7 122.0(6) . .
C9 C8 H8A 119.0 . .
C7 C8 H8A 119.0 . .
C8 C9 C10 117.9(6) . .
C8 C9 H9A 121.0 . .
C10 C9 H9A 121.0 . .
C9 C10 N4 132.4(6) . .
C9 C10 C5 120.4(5) . .
N4 C10 C5 107.2(5) . .
N1 C11 C12 108.7(6) . .
N1 C11 C13 108.4(5) . .
C12 C11 C13 113.8(5) . .
N1 C11 C14 110.1(5) . .
C12 C11 C14 108.2(5) . .
C13 C11 C14 107.6(6) . .
C11 C12 H12A 109.5 . .
C11 C12 H12B 109.5 . .
H12A C12 H12B 109.5 . .
C11 C12 H12C 109.5 . .
H12A C12 H12C 109.5 . .
H12B C12 H12C 109.5 . .
C11 C13 H13A 109.5 . .
C11 C13 H13B 109.5 . .
H13A C13 H13B 109.5 . .
C11 C13 H13C 109.5 . .
H13A C13 H13C 109.5 . .
H13B C13 H13C 109.5 . .
C11 C14 H14A 109.5 . .
C11 C14 H14B 109.5 . .
H14A C14 H14B 109.5 . .
C11 C14 H14C 109.5 . .
H14A C14 H14C 109.5 . .
H14B C14 H14C 109.5 . .
C19 C15 C16 106.8(6) . .
C19 C15 Ni1 69.9(4) . .
C16 C15 Ni1 67.0(4) . .
C19 C15 H15A 126.6 . .
C16 C15 H15A 126.6 . .
Ni1 C15 H15A 127.9 . .
C17 C16 C15 109.6(6) . .
C17 C16 Ni1 73.9(4) . .
C15 C16 Ni1 73.7(4) . .
C17 C16 H16A 125.2 . .
C15 C16 H16A 125.2 . .
Ni1 C16 H16A 119.0 . .
C18 C17 C16 106.9(6) . .
C18 C17 Ni1 69.6(3) . .
C16 C17 Ni1 67.4(4) . .
C18 C17 H17A 126.5 . .
C16 C17 H17A 126.5 . .
Ni1 C17 H17A 128.0 . .
C17 C18 C19 107.7(6) . .
C17 C18 Ni1 72.2(4) . .
C19 C18 Ni1 70.3(3) . .
C17 C18 H18A 126.2 . .
C19 C18 H18A 126.2 . .
Ni1 C18 H18A 123.0 . .
C15 C19 C18 108.6(6) . .
C15 C19 Ni1 72.5(4) . .
C18 C19 Ni1 69.9(3) . .
C15 C19 H19A 125.7 . .
C18 C19 H19A 125.7 . .
Ni1 C19 H19A 123.4 . .
Cu1 Br1 Cu1 77.88(3) . 3_766
N3 Cu1 Br1 139.58(14) . .
N3 Cu1 Br1 118.29(14) . 3_766
Br1 Cu1 Br1 102.12(3) . 3_766
N3 Cu1 Cu1 167.58(15) . 3_766
Br1 Cu1 Cu1 52.82(3) . 3_766
Br1 Cu1 Cu1 49.30(3) 3_766 3_766
C1 N1 C2 110.1(5) . .
C1 N1 C11 125.0(5) . .
C2 N1 C11 124.9(5) . .
C3 N2 C1 112.4(5) . .
C3 N2 C4 130.8(5) . .
C1 N2 C4 116.8(5) . .
C4 N3 C5 102.2(5) . .
C4 N3 Cu1 132.7(4) . .
C5 N3 Cu1 125.1(4) . .
C4 N4 C10 102.7(5) . .
C4 N4 Ni1 114.7(4) . .
C10 N4 Ni1 142.5(4) . .
N4 Ni1 C1 84.1(2) . .
N4 Ni1 C16 166.6(2) . .
C1 Ni1 C16 109.2(2) . .
N4 Ni1 C18 102.0(2) . .
C1 Ni1 C18 159.7(3) . .
C16 Ni1 C18 65.0(2) . .
N4 Ni1 C19 103.5(2) . .
C1 Ni1 C19 157.8(3) . .
C16 Ni1 C19 64.8(2) . .
C18 Ni1 C19 39.8(3) . .
N4 Ni1 C17 131.8(3) . .
C1 Ni1 C17 125.1(2) . .
C16 Ni1 C17 38.7(3) . .
C18 Ni1 C17 38.2(2) . .
C19 Ni1 C17 64.9(2) . .
N4 Ni1 C15 134.0(2) . .
C1 Ni1 C15 124.2(2) . .
C16 Ni1 C15 39.3(3) . .
C18 Ni1 C15 64.8(3) . .
C19 Ni1 C15 37.5(2) . .
C17 Ni1 C15 64.7(3) . .

loop_
_geom_bond_atom_site_label_1
_geom_bond_atom_site_label_2
_geom_bond_distance
_geom_bond_site_symmetry_2
C1 N1 1.361(7) .
C1 N2 1.380(8) .
C1 Ni1 1.915(6) .
C2 C3 1.341(9) .
C2 N1 1.390(8) .
C2 H2A 0.9500 .
C3 N2 1.368(7) .
C3 H3A 0.9500 .
C4 N3 1.318(8) .
C4 N4 1.342(8) .
C4 N2 1.389(7) .
C5 C6 1.389(8) .
C5 N3 1.398(7) .
C5 C10 1.412(9) .
C6 C7 1.385(9) .
C6 H6A 0.9500 .
C7 C8 1.389(9) .
C7 H7A 0.9500 .
C8 C9 1.374(9) .
C8 H8A 0.9500 .
C9 C10 1.381(8) .
C9 H9A 0.9500 .
C10 N4 1.402(7) .
C11 N1 1.480(8) .
C11 C12 1.514(9) .
C11 C13 1.530(9) .
C11 C14 1.535(8) .
C12 H12A 0.9800 .
C12 H12B 0.9800 .
C12 H12C 0.9800 .
C13 H13A 0.9800 .
C13 H13B 0.9800 .
C13 H13C 0.9800 .
C14 H14A 0.9800 .
C14 H14B 0.9800 .
C14 H14C 0.9800 .
C15 C19 1.384(9) .
C15 C16 1.429(9) .
C15 Ni1 2.166(7) .
C15 H15A 0.9500 .
C16 C17 1.406(10) .
C16 Ni1 2.077(6) .
C16 H16A 0.9500 .
C17 C18 1.405(9) .
C17 Ni1 2.161(6) .
C17 H17A 0.9500 .
C18 C19 1.449(9) .
C18 Ni1 2.128(6) .
C18 H18A 0.9500 .
C19 Ni1 2.133(6) .
C19 H19A 0.9500 .
Br1 Cu1 2.3707(9) .
Br1 Cu1 2.4914(10) 3_766
Cu1 N3 1.921(5) .
Cu1 Cu1 3.0573(16) 3_766
N4 Ni1 1.893(5) .
